data_7002934
loop_
_publ_author_name
'Ionkin, Alex S.'
'Marshall, William J.'
'Fish, Brian M.'

_publ_section_title
;
 A rearrangement of 1,1-linked four-membered rings to bicyclic
 bridgehead five-membered rings: A phosphorus turn
;
_journal_issue 47
_journal_name_full 'Dalton Transactions'
_journal_page_first 10574
_journal_page_last 10580
_journal_paper_doi 10.1039/b916558d
_journal_year 2009
_chemical_formula_sum 'C13 H24 Cs O2 P'
_chemical_formula_weight 376.20
_chemical_name_systematic
;
?
;
_space_group_IT_number 2
_symmetry_cell_setting triclinic
_symmetry_space_group_name_Hall '-P 1'
_symmetry_space_group_name_H-M 'P -1'
_atom_sites_solution_hydrogens geom
_atom_sites_solution_primary direct
_atom_sites_solution_secondary difmap
_audit_creation_method SHELXL-97
_cell_angle_alpha 80.3510(10)
_cell_angle_beta 82.1280(10)
_cell_angle_gamma 81.0320(10)
_cell_formula_units_Z 2
_cell_length_a 5.9871(4)
_cell_length_b 9.5553(7)
_cell_length_c 14.2529(10)
_cell_measurement_temperature 173(2)
_cell_volume 788.87(10)
_computing_cell_refinement 'Bruker XSCANS'
_computing_data_collection 'Bruker XSCANS'
_computing_data_reduction 'Bruker SHELXTL'
_computing_molecular_graphics 'Bruker SHELXTL'
_computing_publication_material 'Bruker SHELXTL'
_computing_structure_refinement 'SHELXL-97 (Sheldrick, 1997)'
_computing_structure_solution 'SHELXS-97 (Sheldrick, 1990)'
_diffrn_ambient_temperature 173(2)
_diffrn_measured_fraction_theta_full 0.989
_diffrn_measured_fraction_theta_max 0.989
_diffrn_measurement_device_type 'Bruker P4'
_diffrn_measurement_method '\w scans'
_diffrn_radiation_monochromator graphite
_diffrn_radiation_source 'fine-focus sealed tube'
_diffrn_radiation_type MoK\a
_diffrn_radiation_wavelength 0.71073
_diffrn_reflns_av_R_equivalents 0.0272
_diffrn_reflns_av_sigmaI/netI 0.0268
_diffrn_reflns_limit_h_max 8
_diffrn_reflns_limit_h_min -8
_diffrn_reflns_limit_k_max 13
_diffrn_reflns_limit_k_min -13
_diffrn_reflns_limit_l_max 19
_diffrn_reflns_limit_l_min -19
_diffrn_reflns_number 16763
_diffrn_reflns_theta_full 29.29
_diffrn_reflns_theta_max 29.29
_diffrn_reflns_theta_min 1.46
_exptl_absorpt_coefficient_mu 2.439
_exptl_absorpt_correction_type none
_exptl_crystal_colour colourless
_exptl_crystal_density_diffrn 1.584
_exptl_crystal_density_method 'not measured'
_exptl_crystal_description needle
_exptl_crystal_F_000 376
_exptl_crystal_size_max 0.300
_exptl_crystal_size_mid 0.070
_exptl_crystal_size_min 0.030
_refine_diff_density_max 1.219
_refine_diff_density_min -0.606
_refine_diff_density_rms 0.087
_refine_ls_extinction_method none
_refine_ls_goodness_of_fit_ref 1.038
_refine_ls_hydrogen_treatment riding
_refine_ls_matrix_type full
_refine_ls_number_parameters 196
_refine_ls_number_reflns 4270
_refine_ls_number_restraints 0
_refine_ls_restrained_S_all 1.038
_refine_ls_R_factor_all 0.0338
_refine_ls_R_factor_gt 0.0274
_refine_ls_shift/su_max 0.000
_refine_ls_shift/su_mean 0.000
_refine_ls_structure_factor_coef Fsqd
_refine_ls_weighting_details 'calc w=1/[\s^2^(Fo^2^)+(0.0342P)^2^+0.3702P] where P=(Fo^2^+2Fc^2^)/3'
_refine_ls_weighting_scheme calc
_refine_ls_wR_factor_gt 0.0635
_refine_ls_wR_factor_ref 0.0667
_reflns_number_gt 3736
_reflns_number_total 4270
_reflns_threshold_expression >2sigma(I)
_cod_data_source_file b916558d.txt
_cod_data_source_block 06087
_cod_depositor_comments
;
The following automatic conversions were performed:
'_symmetry_cell_setting' value 'Triclinic' changed to 'triclinic'
according to '/home/saulius/struct/CIF-dictionaries/cif_core.dic'
dictionary named 'cif_core.dic' version 2.4.1 from 2010-06-29.

Automatic conversion script
Id: cif_fix_enum 1527 2010-12-29 10:47:43Z saulius 
;
_cod_original_sg_symbol_H-M P-1
_cod_database_code 7002934

loop_
_symmetry_equiv_pos_as_xyz
'x, y, z'
'-x, -y, -z'

loop_
_atom_site_label
_atom_site_type_symbol
_atom_site_fract_x
_atom_site_fract_y
_atom_site_fract_z
_atom_site_U_iso_or_equiv
_atom_site_adp_type
_atom_site_occupancy
_atom_site_symmetry_multiplicity
_atom_site_calc_flag
_atom_site_refinement_flags
_atom_site_disorder_assembly
_atom_site_disorder_group
Cs1 Cs 0.20941(3) 0.154204(18) 0.032188(11) 0.03494(6) Uani 1 1 d . . .
P1 P -0.52742(11) -0.11927(8) 0.20344(5) 0.03439(15) Uani 1 1 d . . .
O1 O -0.2875(3) 0.0888(2) 0.08991(13) 0.0352(4) Uani 1 1 d . . .
C1 C -0.3380(4) 0.0077(3) 0.16731(17) 0.0281(5) Uani 1 1 d . . .
C2 C -0.2360(4) -0.0091(2) 0.26222(16) 0.0246(4) Uani 1 1 d . . .
C3 C -0.3662(4) -0.1364(3) 0.31147(17) 0.0271(5) Uani 1 1 d . . .
C4 C -0.2772(4) 0.1283(3) 0.31153(17) 0.0275(5) Uani 1 1 d . . .
C5 C -0.5288(4) 0.1930(3) 0.3194(2) 0.0375(6) Uani 1 1 d . . .
H5A H -0.5498 0.2742 0.3529 0.056 Uiso 1 1 calc R . .
H5B H -0.6195 0.1224 0.3538 0.056 Uiso 1 1 calc R . .
H5C H -0.5748 0.2231 0.2564 0.056 Uiso 1 1 calc R . .
C6 C -0.1364(4) 0.2392(3) 0.2519(2) 0.0342(5) Uani 1 1 d . . .
C7 C -0.1992(5) 0.0940(3) 0.41123(19) 0.0384(6) Uani 1 1 d . . .
H7A H -0.2187 0.1803 0.4393 0.058 Uiso 1 1 calc R . .
H7B H -0.0415 0.0538 0.4066 0.058 Uiso 1 1 calc R . .
H7C H -0.2883 0.0264 0.4506 0.058 Uiso 1 1 calc R . .
C8 C -0.2245(4) -0.2834(3) 0.34049(18) 0.0322(5) Uani 1 1 d . . .
C9 C -0.3944(5) -0.3898(3) 0.3808(2) 0.0464(7) Uani 1 1 d . . .
H9A H -0.3126 -0.4827 0.3998 0.070 Uiso 1 1 calc R . .
H9B H -0.4882 -0.3954 0.3324 0.070 Uiso 1 1 calc R . .
H9C H -0.4885 -0.3577 0.4353 0.070 Uiso 1 1 calc R . .
C10 C -0.0711(5) -0.3387(3) 0.2559(2) 0.0399(6) Uani 1 1 d . . .
H10A H 0.0211 -0.4263 0.2783 0.060 Uiso 1 1 calc R . .
H10B H 0.0253 -0.2685 0.2261 0.060 Uiso 1 1 calc R . .
H10C H -0.1634 -0.3562 0.2102 0.060 Uiso 1 1 calc R . .
C11 C -0.0773(5) -0.2739(3) 0.4179(2) 0.0454(7) Uani 1 1 d . . .
H11A H 0.0026 -0.3669 0.4380 0.068 Uiso 1 1 calc R . .
H11B H -0.1724 -0.2401 0.4717 0.068 Uiso 1 1 calc R . .
H11C H 0.0303 -0.2085 0.3927 0.068 Uiso 1 1 calc R . .
C12 C 0.2862(4) 0.5584(3) 0.0369(2) 0.0377(6) Uani 1 1 d . . .
O11 O 0.3070(3) 0.4716(2) -0.03636(14) 0.0402(4) Uani 1 1 d . . .
C13 C 0.5202(5) 0.4839(4) -0.0960(2) 0.0440(7) Uani 1 1 d . . .
H2 H -0.079(4) -0.038(3) 0.2567(18) 0.018(6) Uiso 1 1 d . . .
H3 H -0.465(5) -0.111(3) 0.367(2) 0.030(7) Uiso 1 1 d . . .
H12 H 0.149(5) 0.544(3) 0.077(2) 0.041(8) Uiso 1 1 d . . .
H13 H 0.521(5) 0.583(3) -0.126(2) 0.031(7) Uiso 1 1 d . . .
H12' H 0.280(5) 0.656(3) 0.007(2) 0.038(8) Uiso 1 1 d . . .
H13' H 0.535(7) 0.414(4) -0.143(3) 0.069(11) Uiso 1 1 d . . .
H6 H 0.004(7) 0.203(4) 0.247(3) 0.061(11) Uiso 1 1 d . . .
H6' H -0.172(5) 0.266(3) 0.185(2) 0.033(7) Uiso 1 1 d . . .
H6" H -0.155(6) 0.328(4) 0.282(2) 0.053(9) Uiso 1 1 d . . .

loop_
_atom_site_aniso_label
_atom_site_aniso_U_11
_atom_site_aniso_U_22
_atom_site_aniso_U_33
_atom_site_aniso_U_23
_atom_site_aniso_U_13
_atom_site_aniso_U_12
Cs1 0.03297(9) 0.04550(11) 0.02894(9) -0.00208(7) -0.00406(6) -0.01657(6)
P1 0.0351(3) 0.0447(4) 0.0276(3) 0.0005(3) -0.0072(2) -0.0215(3)
O1 0.0384(9) 0.0423(10) 0.0267(9) 0.0047(7) -0.0073(7) -0.0185(8)
C1 0.0279(10) 0.0356(13) 0.0234(11) -0.0036(9) -0.0068(8) -0.0100(9)
C2 0.0232(10) 0.0290(12) 0.0230(11) -0.0025(9) -0.0065(8) -0.0063(8)
C3 0.0300(11) 0.0312(12) 0.0214(11) -0.0033(9) -0.0018(8) -0.0096(9)
C4 0.0255(10) 0.0304(12) 0.0287(12) -0.0056(9) -0.0064(9) -0.0057(8)
C5 0.0266(11) 0.0393(14) 0.0446(16) -0.0050(12) 0.0003(10) -0.0038(10)
C6 0.0292(12) 0.0369(14) 0.0397(15) -0.0099(12) -0.0031(10) -0.0106(10)
C7 0.0464(15) 0.0429(15) 0.0304(14) -0.0117(11) -0.0093(11) -0.0086(11)
C8 0.0386(13) 0.0281(12) 0.0296(13) -0.0037(10) -0.0019(10) -0.0063(9)
C9 0.0514(16) 0.0356(15) 0.0478(18) 0.0007(12) 0.0077(13) -0.0118(12)
C10 0.0391(13) 0.0347(14) 0.0465(17) -0.0122(12) 0.0050(12) -0.0088(11)
C11 0.0542(17) 0.0412(16) 0.0388(16) 0.0007(12) -0.0174(13) 0.0026(12)
C12 0.0265(11) 0.0348(14) 0.0495(17) -0.0058(12) 0.0003(11) -0.0019(10)
O11 0.0307(9) 0.0559(12) 0.0383(11) -0.0068(9) -0.0072(8) -0.0161(8)
C13 0.0391(14) 0.061(2) 0.0365(16) -0.0111(14) -0.0042(11) -0.0163(13)

loop_
_atom_type_symbol
_atom_type_description
_atom_type_scat_dispersion_real
_atom_type_scat_dispersion_imag
_atom_type_scat_source
C C 0.0033 0.0016 'International Tables Vol C Tables 4.2.6.8 and 6.1.1.4'
H H 0.0000 0.0000 'International Tables Vol C Tables 4.2.6.8 and 6.1.1.4'
O O 0.0106 0.0060 'International Tables Vol C Tables 4.2.6.8 and 6.1.1.4'
P P 0.1023 0.0942 'International Tables Vol C Tables 4.2.6.8 and 6.1.1.4'
Cs Cs -0.3680 2.1192 'International Tables Vol C Tables 4.2.6.8 and 6.1.1.4'

loop_
_geom_angle_atom_site_label_1
_geom_angle_atom_site_label_2
_geom_angle_atom_site_label_3
_geom_angle
_geom_angle_site_symmetry_1
_geom_angle_site_symmetry_3
_geom_angle_publ_flag
O1 Cs1 O1 88.29(5) 2 . ?
O1 Cs1 O11 126.63(5) 2 . ?
O1 Cs1 O11 120.20(5) . . ?
O1 Cs1 O1 93.00(4) 2 1_655 ?
O1 Cs1 O1 144.92(6) . 1_655 ?
O11 Cs1 O1 86.49(5) . 1_655 ?
O1 Cs1 C1 21.80(5) 2 2 ?
O1 Cs1 C1 99.20(5) . 2 ?
O11 Cs1 C1 104.96(5) . 2 ?
O1 Cs1 C1 94.55(5) 1_655 2 ?
O1 Cs1 C1 94.14(5) 2 1_655 ?
O1 Cs1 C1 123.89(5) . 1_655 ?
O11 Cs1 C1 102.49(5) . 1_655 ?
O1 Cs1 C1 21.04(5) 1_655 1_655 ?
C1 Cs1 C1 103.20(5) 2 1_655 ?
O1 Cs1 P1 82.77(4) 2 1_655 ?
O1 Cs1 P1 97.31(3) . 1_655 ?
O11 Cs1 P1 129.78(3) . 1_655 ?
O1 Cs1 P1 48.32(3) 1_655 1_655 ?
C1 Cs1 P1 100.01(4) 2 1_655 ?
C1 Cs1 P1 28.58(4) 1_655 1_655 ?
O1 Cs1 C6 137.48(5) 2 . ?
O1 Cs1 C6 56.06(5) . . ?
O11 Cs1 C6 93.62(6) . . ?
O1 Cs1 C6 103.72(6) 1_655 . ?
C1 Cs1 C6 154.71(5) 2 . ?
C1 Cs1 C6 89.01(6) 1_655 . ?
P1 Cs1 C6 80.13(5) 1_655 . ?
O1 Cs1 P1 48.01(3) 2 2 ?
O1 Cs1 P1 123.94(4) . 2 ?
O11 Cs1 P1 79.64(4) . 2 ?
O1 Cs1 P1 80.23(4) 1_655 2 ?
C1 Cs1 P1 28.45(4) 2 2 ?
C1 Cs1 P1 96.51(4) 1_655 2 ?
P1 Cs1 P1 107.395(14) 1_655 2 ?
C6 Cs1 P1 172.06(5) . 2 ?
O1 Cs1 C12 112.76(6) 2 2_565 ?
O1 Cs1 C12 60.47(5) . 2_565 ?
O11 Cs1 C12 61.38(5) . 2_565 ?
O1 Cs1 C12 146.63(6) 1_655 2_565 ?
C1 Cs1 C12 101.92(6) 2 2_565 ?
C1 Cs1 C12 153.09(6) 1_655 2_565 ?
P1 Cs1 C12 150.90(5) 1_655 2_565 ?
C6 Cs1 C12 71.88(7) . 2_565 ?
P1 Cs1 C12 100.98(5) 2 2_565 ?
O1 Cs1 C1 89.93(5) 2 . ?
O1 Cs1 C1 16.32(5) . . ?
O11 Cs1 C1 130.20(5) . . ?
O1 Cs1 C1 128.62(5) 1_655 . ?
C1 Cs1 C1 105.58(5) 2 . ?
C1 Cs1 C1 107.58(6) 1_655 . ?
P1 Cs1 C1 81.42(4) 1_655 . ?
C6 Cs1 C1 49.21(5) . . ?
P1 Cs1 C1 133.24(4) 2 . ?
C12 Cs1 C1 74.44(6) 2_565 . ?
O1 Cs1 Cs1 47.48(3) 2 2_655 ?
O1 Cs1 Cs1 125.64(4) . 2_655 ?
O11 Cs1 Cs1 112.41(3) . 2_655 ?
O1 Cs1 Cs1 45.53(4) 1_655 2_655 ?
C1 Cs1 Cs1 52.78(4) 2 2_655 ?
C1 Cs1 Cs1 50.42(4) 1_655 2_655 ?
P1 Cs1 Cs1 54.497(13) 1_655 2_655 ?
C6 Cs1 Cs1 134.56(5) . 2_655 ?
P1 Cs1 Cs1 52.898(12) 2 2_655 ?
C12 Cs1 Cs1 153.23(5) 2_565 2_655 ?
C1 Cs1 Cs1 117.37(4) . 2_655 ?
C1 P1 C3 76.90(10) . . ?
C1 P1 Cs1 73.28(8) . 1_455 ?
C3 P1 Cs1 139.53(8) . 1_455 ?
C1 P1 Cs1 67.38(8) . 2 ?
C3 P1 Cs1 119.38(8) . 2 ?
Cs1 P1 Cs1 72.606(14) 1_455 2 ?
C1 O1 Cs1 93.97(15) . 2 ?
C1 O1 Cs1 120.11(14) . . ?
Cs1 O1 Cs1 91.71(5) 2 . ?
C1 O1 Cs1 94.93(13) . 1_455 ?
Cs1 O1 Cs1 87.00(4) 2 1_455 ?
Cs1 O1 Cs1 144.92(6) . 1_455 ?
O1 C1 C2 128.0(2) . . ?
O1 C1 P1 134.61(18) . . ?
C2 C1 P1 97.37(15) . . ?
O1 C1 Cs1 64.22(13) . 2 ?
C2 C1 Cs1 134.63(15) . 2 ?
P1 C1 Cs1 84.17(9) . 2 ?
O1 C1 Cs1 64.03(12) . 1_455 ?
C2 C1 Cs1 148.12(15) . 1_455 ?
P1 C1 Cs1 78.14(8) . 1_455 ?
Cs1 C1 Cs1 76.81(5) 2 1_455 ?
O1 C1 Cs1 43.57(11) . . ?
C2 C1 Cs1 89.61(12) . . ?
P1 C1 Cs1 155.53(12) . . ?
Cs1 C1 Cs1 74.42(5) 2 . ?
Cs1 C1 Cs1 107.58(6) 1_455 . ?
C1 C2 C4 115.03(19) . . ?
C1 C2 C3 94.56(17) . . ?
C4 C2 C3 117.12(19) . . ?
C8 C3 C2 118.02(19) . . ?
C8 C3 P1 116.54(17) . . ?
C2 C3 P1 90.79(14) . . ?
C7 C4 C6 108.0(2) . . ?
C7 C4 C5 109.2(2) . . ?
C6 C4 C5 108.9(2) . . ?
C7 C4 C2 110.5(2) . . ?
C6 C4 C2 108.7(2) . . ?
C5 C4 C2 111.51(19) . . ?
C4 C6 Cs1 119.44(16) . . ?
C11 C8 C10 108.8(2) . . ?
C11 C8 C9 109.3(2) . . ?
C10 C8 C9 108.8(2) . . ?
C11 C8 C3 110.3(2) . . ?
C10 C8 C3 112.7(2) . . ?
C9 C8 C3 107.0(2) . . ?
O11 C12 C13 110.9(2) . 2_665 ?
O11 C12 Cs1 101.88(15) . 2_565 ?
C13 C12 Cs1 146.1(2) 2_665 2_565 ?
C12 O11 C13 109.6(2) . . ?
C12 O11 Cs1 115.67(16) . . ?
C13 O11 Cs1 114.12(18) . . ?
O11 C13 C12 110.2(2) . 2_665 ?

loop_
_geom_bond_atom_site_label_1
_geom_bond_atom_site_label_2
_geom_bond_distance
_geom_bond_site_symmetry_2
_geom_bond_publ_flag
Cs1 O1 3.0709(19) 2 ?
Cs1 O1 3.1074(17) . ?
Cs1 O11 3.146(2) . ?
Cs1 O1 3.1716(18) 1_655 ?
Cs1 C1 3.402(2) 2 ?
Cs1 C1 3.515(2) 1_655 ?
Cs1 P1 3.5917(7) 1_655 ?
Cs1 C6 3.648(3) . ?
Cs1 P1 3.6663(8) 2 ?
Cs1 C12 3.830(3) 2_565 ?
Cs1 C1 3.900(2) . ?
Cs1 Cs1 4.2975(4) 2_655 ?
P1 C1 1.755(2) . ?
P1 C3 1.898(2) . ?
P1 Cs1 3.5918(7) 1_455 ?
P1 Cs1 3.6663(8) 2 ?
O1 C1 1.267(3) . ?
O1 Cs1 3.0708(19) 2 ?
O1 Cs1 3.1716(18) 1_455 ?
C1 C2 1.534(3) . ?
C1 Cs1 3.402(2) 2 ?
C1 Cs1 3.515(2) 1_455 ?
C2 C4 1.562(3) . ?
C2 C3 1.562(3) . ?
C3 C8 1.547(3) . ?
C4 C7 1.524(3) . ?
C4 C6 1.528(3) . ?
C4 C5 1.534(3) . ?
C8 C11 1.525(4) . ?
C8 C10 1.528(4) . ?
C8 C9 1.538(4) . ?
C12 O11 1.419(4) . ?
C12 C13 1.492(4) 2_665 ?
C12 Cs1 3.830(3) 2_565 ?
O11 C13 1.443(3) . ?
C13 C12 1.492(4) 2_665 ?

loop_
_geom_torsion_atom_site_label_1
_geom_torsion_atom_site_label_2
_geom_torsion_atom_site_label_3
_geom_torsion_atom_site_label_4
_geom_torsion
_geom_torsion_site_symmetry_1
_geom_torsion_site_symmetry_2
_geom_torsion_site_symmetry_3
_geom_torsion_site_symmetry_4
_geom_torsion_publ_flag
O1 Cs1 O1 C1 95.59(19) 2 . . . ?
O11 Cs1 O1 C1 -132.08(17) . . . . ?
O1 Cs1 O1 C1 2.8(3) 1_655 . . . ?
C1 Cs1 O1 C1 114.54(17) 2 . . . ?
C1 Cs1 O1 C1 1.75(17) 1_655 . . . ?
P1 Cs1 O1 C1 13.10(18) 1_655 . . . ?
C6 Cs1 O1 C1 -59.75(18) . . . . ?
P1 Cs1 O1 C1 129.83(17) 2 . . . ?
C12 Cs1 O1 C1 -146.9(2) 2_565 . . . ?
Cs1 Cs1 O1 C1 64.17(19) 2_655 . . . ?
O1 Cs1 O1 Cs1 0.0 2 . . 2 ?
O11 Cs1 O1 Cs1 132.33(5) . . . 2 ?
O1 Cs1 O1 Cs1 -92.80(11) 1_655 . . 2 ?
C1 Cs1 O1 Cs1 18.95(6) 2 . . 2 ?
C1 Cs1 O1 Cs1 -93.84(6) 1_655 . . 2 ?
P1 Cs1 O1 Cs1 -82.48(4) 1_655 . . 2 ?
C6 Cs1 O1 Cs1 -155.34(8) . . . 2 ?
P1 Cs1 O1 Cs1 34.24(6) 2 . . 2 ?
C12 Cs1 O1 Cs1 117.50(7) 2_565 . . 2 ?
C1 Cs1 O1 Cs1 -95.59(19) . . . 2 ?
Cs1 Cs1 O1 Cs1 -31.42(5) 2_655 . . 2 ?
O1 Cs1 O1 Cs1 -87.21(11) 2 . . 1_455 ?
O11 Cs1 O1 Cs1 45.12(13) . . . 1_455 ?
O1 Cs1 O1 Cs1 180.0 1_655 . . 1_455 ?
C1 Cs1 O1 Cs1 -68.26(12) 2 . . 1_455 ?
C1 Cs1 O1 Cs1 178.95(10) 1_655 . . 1_455 ?
P1 Cs1 O1 Cs1 -169.69(11) 1_655 . . 1_455 ?
C6 Cs1 O1 Cs1 117.45(14) . . . 1_455 ?
P1 Cs1 O1 Cs1 -52.97(13) 2 . . 1_455 ?
C12 Cs1 O1 Cs1 30.29(11) 2_565 . . 1_455 ?
C1 Cs1 O1 Cs1 177.2(3) . . . 1_455 ?
Cs1 Cs1 O1 Cs1 -118.63(10) 2_655 . . 1_455 ?
Cs1 O1 C1 C2 127.8(2) 2 . . . ?
Cs1 O1 C1 C2 33.5(3) . . . . ?
Cs1 O1 C1 C2 -144.9(2) 1_455 . . . ?
Cs1 O1 C1 P1 -50.6(3) 2 . . . ?
Cs1 O1 C1 P1 -144.89(18) . . . . ?
Cs1 O1 C1 P1 36.7(3) 1_455 . . . ?
Cs1 O1 C1 Cs1 -94.29(13) . . . 2 ?
Cs1 O1 C1 Cs1 87.32(5) 1_455 . . 2 ?
Cs1 O1 C1 Cs1 -87.32(5) 2 . . 1_455 ?
Cs1 O1 C1 Cs1 178.39(16) . . . 1_455 ?
Cs1 O1 C1 Cs1 94.29(13) 2 . . . ?
Cs1 O1 C1 Cs1 -178.39(16) 1_455 . . . ?
C3 P1 C1 O1 174.4(3) . . . . ?
Cs1 P1 C1 O1 -33.3(3) 1_455 . . . ?
Cs1 P1 C1 O1 44.4(3) 2 . . . ?
C3 P1 C1 C2 -4.34(14) . . . . ?
Cs1 P1 C1 C2 147.97(15) 1_455 . . . ?
Cs1 P1 C1 C2 -134.33(15) 2 . . . ?
C3 P1 C1 Cs1 129.99(9) . . . 2 ?
Cs1 P1 C1 Cs1 -77.70(4) 1_455 . . 2 ?
C3 P1 C1 Cs1 -152.31(9) . . . 1_455 ?
Cs1 P1 C1 Cs1 77.70(4) 2 . . 1_455 ?
C3 P1 C1 Cs1 101.2(3) . . . . ?
Cs1 P1 C1 Cs1 -106.5(3) 1_455 . . . ?
Cs1 P1 C1 Cs1 -28.8(2) 2 . . . ?
O1 Cs1 C1 O1 -84.16(19) 2 . . . ?
O11 Cs1 C1 O1 57.1(2) . . . . ?
O1 Cs1 C1 O1 -177.9(2) 1_655 . . . ?
C1 Cs1 C1 O1 -68.79(17) 2 . . . ?
C1 Cs1 C1 O1 -178.48(15) 1_655 . . . ?
P1 Cs1 C1 O1 -166.85(18) 1_655 . . . ?
C6 Cs1 C1 O1 108.8(2) . . . . ?
P1 Cs1 C1 O1 -61.01(19) 2 . . . ?
C12 Cs1 C1 O1 29.54(18) 2_565 . . . ?
Cs1 Cs1 C1 O1 -124.54(17) 2_655 . . . ?
O1 Cs1 C1 C2 121.62(13) 2 . . . ?
O1 Cs1 C1 C2 -154.2(3) . . . . ?
O11 Cs1 C1 C2 -97.10(13) . . . . ?
O1 Cs1 C1 C2 27.83(15) 1_655 . . . ?
C1 Cs1 C1 C2 136.99(15) 2 . . . ?
C1 Cs1 C1 C2 27.29(17) 1_655 . . . ?
P1 Cs1 C1 C2 38.92(12) 1_655 . . . ?
C6 Cs1 C1 C2 -45.41(13) . . . . ?
P1 Cs1 C1 C2 144.77(11) 2 . . . ?
C12 Cs1 C1 C2 -124.68(14) 2_565 . . . ?
Cs1 Cs1 C1 C2 81.23(13) 2_655 . . . ?
O1 Cs1 C1 P1 14.5(3) 2 . . . ?
O1 Cs1 C1 P1 98.6(3) . . . . ?
O11 Cs1 C1 P1 155.7(2) . . . . ?
O1 Cs1 C1 P1 -79.3(3) 1_655 . . . ?
C1 Cs1 C1 P1 29.8(2) 2 . . . ?
C1 Cs1 C1 P1 -79.9(3) 1_655 . . . ?
P1 Cs1 C1 P1 -68.2(3) 1_655 . . . ?
C6 Cs1 C1 P1 -152.6(3) . . . . ?
P1 Cs1 C1 P1 37.6(3) 2 . . . ?
C12 Cs1 C1 P1 128.2(3) 2_565 . . . ?
Cs1 Cs1 C1 P1 -25.9(3) 2_655 . . . ?
O1 Cs1 C1 Cs1 -15.37(5) 2 . . 2 ?
O1 Cs1 C1 Cs1 68.79(17) . . . 2 ?
O11 Cs1 C1 Cs1 125.91(5) . . . 2 ?
O1 Cs1 C1 Cs1 -109.16(6) 1_655 . . 2 ?
C1 Cs1 C1 Cs1 0.0 2 . . 2 ?
C1 Cs1 C1 Cs1 -109.69(5) 1_655 . . 2 ?
P1 Cs1 C1 Cs1 -98.07(4) 1_655 . . 2 ?
C6 Cs1 C1 Cs1 177.60(9) . . . 2 ?
P1 Cs1 C1 Cs1 7.78(7) 2 . . 2 ?
C12 Cs1 C1 Cs1 98.33(6) 2_565 . . 2 ?
Cs1 Cs1 C1 Cs1 -55.75(4) 2_655 . . 2 ?
O1 Cs1 C1 Cs1 -85.68(6) 2 . . 1_455 ?
O1 Cs1 C1 Cs1 -1.52(15) . . . 1_455 ?
O11 Cs1 C1 Cs1 55.60(8) . . . 1_455 ?
O1 Cs1 C1 Cs1 -179.47(5) 1_655 . . 1_455 ?
C1 Cs1 C1 Cs1 -70.31(5) 2 . . 1_455 ?
C1 Cs1 C1 Cs1 180.0 1_655 . . 1_455 ?
P1 Cs1 C1 Cs1 -168.38(6) 1_655 . . 1_455 ?
C6 Cs1 C1 Cs1 107.29(9) . . . 1_455 ?
P1 Cs1 C1 Cs1 -62.53(8) 2 . . 1_455 ?
C12 Cs1 C1 Cs1 28.02(7) 2_565 . . 1_455 ?
Cs1 Cs1 C1 Cs1 -126.06(5) 2_655 . . 1_455 ?
O1 C1 C2 C4 63.5(3) . . . . ?
P1 C1 C2 C4 -117.65(18) . . . . ?
Cs1 C1 C2 C4 153.28(16) 2 . . . ?
Cs1 C1 C2 C4 -38.3(4) 1_455 . . . ?
Cs1 C1 C2 C4 85.86(17) . . . . ?
O1 C1 C2 C3 -173.7(3) . . . . ?
P1 C1 C2 C3 5.16(17) . . . . ?
Cs1 C1 C2 C3 -83.9(2) 2 . . . ?
Cs1 C1 C2 C3 84.5(3) 1_455 . . . ?
Cs1 C1 C2 C3 -151.32(13) . . . . ?
C1 C2 C3 C8 116.2(2) . . . . ?
C4 C2 C3 C8 -122.7(2) . . . . ?
C1 C2 C3 P1 -4.73(16) . . . . ?
C4 C2 C3 P1 116.44(17) . . . . ?
C1 P1 C3 C8 -117.91(19) . . . . ?
Cs1 P1 C3 C8 -161.20(12) 1_455 . . . ?
Cs1 P1 C3 C8 -63.65(18) 2 . . . ?
C1 P1 C3 C2 4.23(14) . . . . ?
Cs1 P1 C3 C2 -39.06(19) 1_455 . . . ?
Cs1 P1 C3 C2 58.49(15) 2 . . . ?
C1 C2 C4 C7 171.9(2) . . . . ?
C3 C2 C4 C7 62.1(3) . . . . ?
C1 C2 C4 C6 -69.8(2) . . . . ?
C3 C2 C4 C6 -179.5(2) . . . . ?
C1 C2 C4 C5 50.2(3) . . . . ?
C3 C2 C4 C5 -59.5(3) . . . . ?
C7 C4 C6 Cs1 120.80(18) . . . . ?
C5 C4 C6 Cs1 -120.72(19) . . . . ?
C2 C4 C6 Cs1 0.9(2) . . . . ?
O1 Cs1 C6 C4 6.0(2) 2 . . . ?
O1 Cs1 C6 C4 44.13(16) . . . . ?
O11 Cs1 C6 C4 168.52(18) . . . . ?
O1 Cs1 C6 C4 -104.21(18) 1_655 . . . ?
C1 Cs1 C6 C4 30.8(3) 2 . . . ?
C1 Cs1 C6 C4 -89.02(18) 1_655 . . . ?
P1 Cs1 C6 C4 -61.71(18) 1_655 . . . ?
P1 Cs1 C6 C4 136.8(2) 2 . . . ?
C12 Cs1 C6 C4 110.24(19) 2_565 . . . ?
C1 Cs1 C6 C4 25.43(15) . . . . ?
Cs1 Cs1 C6 C4 -64.72(19) 2_655 . . . ?
C2 C3 C8 C11 64.9(3) . . . . ?
P1 C3 C8 C11 171.32(19) . . . . ?
C2 C3 C8 C10 -57.0(3) . . . . ?
P1 C3 C8 C10 49.5(3) . . . . ?
C2 C3 C8 C9 -176.4(2) . . . . ?
P1 C3 C8 C9 -70.0(2) . . . . ?
C13 C12 O11 C13 -58.1(3) 2_665 . . . ?
Cs1 C12 O11 C13 113.04(19) 2_565 . . . ?
C13 C12 O11 Cs1 72.6(2) 2_665 . . . ?
Cs1 C12 O11 Cs1 -116.23(10) 2_565 . . . ?
O1 Cs1 O11 C12 -171.64(14) 2 . . . ?
O1 Cs1 O11 C12 75.42(16) . . . . ?
O1 Cs1 O11 C12 -80.50(15) 1_655 . . . ?
C1 Cs1 O11 C12 -174.28(15) 2 . . . ?
C1 Cs1 O11 C12 -66.75(16) 1_655 . . . ?
P1 Cs1 O11 C12 -57.12(16) 1_655 . . . ?
C6 Cs1 O11 C12 23.04(16) . . . . ?
P1 Cs1 O11 C12 -161.20(15) 2 . . . ?
C12 Cs1 O11 C12 90.12(16) 2_565 . . . ?
C1 Cs1 O11 C12 59.58(16) . . . . ?
Cs1 Cs1 O11 C12 -118.82(15) 2_655 . . . ?
O1 Cs1 O11 C13 -43.09(18) 2 . . . ?
O1 Cs1 O11 C13 -156.03(16) . . . . ?
O1 Cs1 O11 C13 48.05(16) 1_655 . . . ?
C1 Cs1 O11 C13 -45.73(17) 2 . . . ?
C1 Cs1 O11 C13 61.80(17) 1_655 . . . ?
P1 Cs1 O11 C13 71.43(17) 1_655 . . . ?
C6 Cs1 O11 C13 151.59(17) . . . . ?
P1 Cs1 O11 C13 -32.65(16) 2 . . . ?
C12 Cs1 O11 C13 -141.34(18) 2_565 . . . ?
C1 Cs1 O11 C13 -171.88(15) . . . . ?
Cs1 Cs1 O11 C13 9.72(17) 2_655 . . . ?
C12 O11 C13 C12 57.7(3) . . . 2_665 ?
Cs1 O11 C13 C12 -73.9(3) . . . 2_665 ?
